data_7024822
loop_
_publ_author_name
'Alvarez, Celedonio M.'
'Garc\'ia-Rodr\'iguez, Ra\'ul'
'Mart\'in-Alvarez, Jose M'
'Miguel, Daniel'

_publ_section_title
;
 Unexpected chemoselectivity in the Schiff condensation of amines with
 eta(2)(C,O)- eta(1)(O)-coordinated aldehyde.
;
_journal_issue 5
_journal_name_full 'Dalton transactions (Cambridge, England : 2003)'
_journal_page_first 1201
_journal_page_last 1203
_journal_paper_doi 10.1039/b921892k
_journal_volume 39
_journal_year 2010
_chemical_formula_sum 'C18 H10 N2 O8 W2'
_chemical_formula_weight 749.98
_chemical_name_systematic
;
?
;
_space_group_IT_number 14
_symmetry_cell_setting monoclinic
_symmetry_space_group_name_Hall '-P 2ybc'
_symmetry_space_group_name_H-M 'P 1 21/c 1'
_atom_sites_solution_hydrogens geom
_atom_sites_solution_primary direct
_atom_sites_solution_secondary difmap
_audit_creation_method SHELXL-97
_cell_angle_alpha 90.00
_cell_angle_beta 92.035(18)
_cell_angle_gamma 90.00
_cell_formula_units_Z 2
_cell_length_a 8.115(7)
_cell_length_b 9.031(8)
_cell_length_c 12.919(11)
_cell_measurement_reflns_used 584
_cell_measurement_temperature 298(2)
_cell_measurement_theta_max 21.658
_cell_measurement_theta_min 2.512
_cell_volume 946.2(14)
_computing_cell_refinement 'Bruker SMART'
_computing_data_collection 'Bruker SMART'
_computing_data_reduction 'Bruker SHELXTL'
_computing_molecular_graphics 'Bruker SHELXTL'
_computing_publication_material 'Bruker SHELXTL'
_computing_structure_refinement 'SHELXL-97 (Sheldrick, 1997)'
_computing_structure_solution 'SHELXS-97 (Sheldrick, 1990)'
_diffrn_ambient_temperature 298(2)
_diffrn_measured_fraction_theta_full 0.997
_diffrn_measured_fraction_theta_max 0.997
_diffrn_measurement_device_type 'CCD area detector'
_diffrn_measurement_method 'phi and omega scans'
_diffrn_radiation_monochromator graphite
_diffrn_radiation_source 'fine-focus sealed tube'
_diffrn_radiation_type MoK\a
_diffrn_radiation_wavelength 0.71073
_diffrn_reflns_av_R_equivalents 0.0954
_diffrn_reflns_av_sigmaI/netI 0.0915
_diffrn_reflns_limit_h_max 9
_diffrn_reflns_limit_h_min -9
_diffrn_reflns_limit_k_max 10
_diffrn_reflns_limit_k_min -10
_diffrn_reflns_limit_l_max 15
_diffrn_reflns_limit_l_min -15
_diffrn_reflns_number 7382
_diffrn_reflns_theta_full 25.40
_diffrn_reflns_theta_max 25.40
_diffrn_reflns_theta_min 2.51
_exptl_absorpt_coefficient_mu 12.198
_exptl_absorpt_correction_T_max 1.000000
_exptl_absorpt_correction_T_min 0.624551
_exptl_absorpt_correction_type multi-scan
_exptl_absorpt_process_details sadabs
_exptl_crystal_colour BLACK
_exptl_crystal_density_diffrn 2.632
_exptl_crystal_density_method 'not measured'
_exptl_crystal_description PLATE
_exptl_crystal_F_000 688
_exptl_crystal_size_max 0.09
_exptl_crystal_size_mid 0.08
_exptl_crystal_size_min 0.02
_refine_diff_density_max 1.080
_refine_diff_density_min -1.433
_refine_diff_density_rms 0.270
_refine_ls_extinction_method none
_refine_ls_goodness_of_fit_ref 1.002
_refine_ls_hydrogen_treatment constr
_refine_ls_matrix_type full
_refine_ls_number_parameters 136
_refine_ls_number_reflns 1731
_refine_ls_number_restraints 0
_refine_ls_restrained_S_all 1.002
_refine_ls_R_factor_all 0.0880
_refine_ls_R_factor_gt 0.0385
_refine_ls_shift/su_max 0.001
_refine_ls_shift/su_mean 0.000
_refine_ls_structure_factor_coef Fsqd
_refine_ls_weighting_details 'calc w=1/[\s^2^(Fo^2^)+(0.0296P)^2^+0.0000P] where P=(Fo^2^+2Fc^2^)/3'
_refine_ls_weighting_scheme calc
_refine_ls_wR_factor_gt 0.0700
_refine_ls_wR_factor_ref 0.0870
_reflns_number_gt 1114
_reflns_number_total 1731
_reflns_threshold_expression >2sigma(I)
_cod_data_source_file b921892k.txt
_cod_data_source_block Compound_2c_(rg513dm)
_cod_depositor_comments
;
The following automatic conversions were performed:

'_symmetry_cell_setting' value 'Monoclinic' changed to 'monoclinic'
according to /home/saulius/struct/CIF-dictionaries/cif_core.dic
dictionary named 'cif_core.dic' version 2.4.2 from 2011-04-26.

Automatic conversion script
Id: cif_fix_values 1891 2012-01-12 08:04:46Z andrius 
;
_cod_original_sg_symbol_H-M P2(1)/c
_cod_database_code 7024822

loop_
_symmetry_equiv_pos_as_xyz
'x, y, z'
'-x, y+1/2, -z+1/2'
'-x, -y, -z'
'x, -y-1/2, z-1/2'

loop_
_atom_site_label
_atom_site_type_symbol
_atom_site_fract_x
_atom_site_fract_y
_atom_site_fract_z
_atom_site_U_iso_or_equiv
_atom_site_adp_type
_atom_site_occupancy
_atom_site_symmetry_multiplicity
_atom_site_calc_flag
_atom_site_refinement_flags
W1 W 0.94090(7) 1.08903(6) 0.88516(4) 0.02677(18) Uani 1 1 d .
N1 N 0.7322(13) 0.9368(11) 0.9086(7) 0.030(3) Uani 1 1 d .
C1 C 1.1456(19) 1.1573(15) 0.8252(10) 0.035(3) Uani 1 1 d .
O1 O 1.2680(13) 1.1972(10) 0.7902(7) 0.049(3) Uani 1 1 d .
C2 C 0.8226(19) 1.2727(18) 0.8551(9) 0.041(4) Uani 1 1 d .
O2 O 0.7510(14) 1.3829(12) 0.8422(9) 0.066(3) Uani 1 1 d .
C3 C 0.8924(18) 1.0551(15) 0.7344(11) 0.040(4) Uani 1 1 d .
O3 O 0.8561(13) 1.0406(10) 0.6484(7) 0.049(3) Uani 1 1 d .
O4 O 1.0523(10) 0.8821(9) 0.9492(6) 0.026(2) Uani 1 1 d .
C4 C 0.9405(15) 0.7819(14) 0.9860(9) 0.027(3) Uani 1 1 d .
H4 H 0.9762 0.6785 0.9827 0.032 Uiso 1 1 calc R
C11 C 0.5761(18) 0.9604(16) 0.8748(10) 0.038(4) Uani 1 1 d .
H11 H 0.5510 1.0485 0.8404 0.045 Uiso 1 1 calc R
C12 C 0.454(2) 0.8611(18) 0.8888(11) 0.050(4) Uani 1 1 d .
H12 H 0.3473 0.8814 0.8639 0.060 Uiso 1 1 calc R
C13 C 0.4871(19) 0.7312(18) 0.9394(11) 0.045(4) Uani 1 1 d .
H13 H 0.4038 0.6641 0.9531 0.054 Uiso 1 1 calc R
C14 C 0.6472(19) 0.7035(17) 0.9693(10) 0.045(4) Uani 1 1 d .
H14 H 0.6747 0.6134 1.0002 0.054 Uiso 1 1 calc R
C15 C 0.7673(16) 0.8060(14) 0.9544(9) 0.029(3) Uani 1 1 d .

loop_
_atom_site_aniso_label
_atom_site_aniso_U_11
_atom_site_aniso_U_22
_atom_site_aniso_U_33
_atom_site_aniso_U_23
_atom_site_aniso_U_13
_atom_site_aniso_U_12
W1 0.0269(3) 0.0293(3) 0.0240(3) 0.0035(3) 0.00014(19) 0.0004(3)
N1 0.028(7) 0.036(7) 0.027(6) -0.001(5) 0.000(5) 0.000(5)
C1 0.044(10) 0.034(8) 0.028(8) -0.009(6) -0.003(7) 0.000(7)
O1 0.046(7) 0.045(6) 0.058(7) 0.010(5) 0.024(6) -0.007(5)
C2 0.049(10) 0.057(10) 0.016(7) 0.004(7) -0.001(7) -0.021(9)
O2 0.059(8) 0.057(8) 0.082(8) 0.022(7) -0.013(6) 0.021(7)
C3 0.042(9) 0.040(10) 0.039(8) 0.013(7) 0.006(7) 0.008(7)
O3 0.068(8) 0.051(7) 0.029(5) -0.001(5) -0.006(5) -0.016(6)
O4 0.020(5) 0.036(6) 0.022(4) 0.003(4) -0.001(4) 0.004(4)
C4 0.025(8) 0.024(7) 0.033(7) 0.001(6) 0.012(6) -0.005(6)
C11 0.029(9) 0.052(10) 0.032(8) -0.006(6) 0.002(6) -0.003(7)
C12 0.029(9) 0.087(12) 0.033(8) -0.015(9) -0.005(7) -0.003(10)
C13 0.039(10) 0.057(10) 0.040(9) -0.003(8) 0.004(7) -0.024(9)
C14 0.046(10) 0.047(10) 0.040(9) -0.003(7) -0.009(8) -0.007(8)
C15 0.025(8) 0.034(8) 0.026(7) 0.012(6) -0.001(6) -0.001(6)

loop_
_atom_type_symbol
_atom_type_description
_atom_type_scat_dispersion_real
_atom_type_scat_dispersion_imag
_atom_type_scat_source
C C 0.0033 0.0016 'International Tables Vol C Tables 4.2.6.8 and 6.1.1.4'
H H 0.0000 0.0000 'International Tables Vol C Tables 4.2.6.8 and 6.1.1.4'
N N 0.0061 0.0033 'International Tables Vol C Tables 4.2.6.8 and 6.1.1.4'
O O 0.0106 0.0060 'International Tables Vol C Tables 4.2.6.8 and 6.1.1.4'
W W -0.8490 6.8722 'International Tables Vol C Tables 4.2.6.8 and 6.1.1.4'

loop_
_geom_angle_atom_site_label_1
_geom_angle_atom_site_label_2
_geom_angle_atom_site_label_3
_geom_angle
_geom_angle_site_symmetry_1
_geom_angle_site_symmetry_3
C2 W1 C1 94.1(6) . .
C2 W1 C3 81.8(5) . .
C1 W1 C3 78.6(5) . .
C2 W1 O4 95.2(4) . 3_777
C1 W1 O4 111.3(4) . 3_777
C3 W1 O4 169.9(5) . 3_777
C2 W1 N1 100.5(5) . .
C1 W1 N1 156.2(4) . .
C3 W1 N1 85.0(5) . .
O4 W1 N1 86.1(3) 3_777 .
C2 W1 O4 168.7(4) . .
C1 W1 O4 94.2(4) . .
C3 W1 O4 107.3(4) . .
O4 W1 O4 74.7(3) 3_777 .
N1 W1 O4 74.3(3) . .
C2 W1 C4 84.3(5) . 3_777
C1 W1 C4 77.3(5) . 3_777
C3 W1 C4 151.1(5) . 3_777
O4 W1 C4 36.6(3) 3_777 3_777
N1 W1 C4 122.5(4) . 3_777
O4 W1 C4 90.1(4) . 3_777
C11 N1 C15 117.7(12) . .
C11 N1 W1 125.1(9) . .
C15 N1 W1 117.1(9) . .
O1 C1 W1 179.4(13) . .
O2 C2 W1 176.7(12) . .
O3 C3 W1 175.9(12) . .
C4 O4 W1 74.4(6) . 3_777
C4 O4 W1 114.6(7) . .
W1 O4 W1 105.3(3) 3_777 .
O4 C4 C15 116.3(10) . .
O4 C4 W1 69.0(6) . 3_777
C15 C4 W1 121.1(9) . 3_777
N1 C11 C12 122.6(14) . .
C11 C12 C13 120.0(15) . .
C14 C13 C12 117.6(15) . .
C15 C14 C13 120.9(14) . .
N1 C15 C14 121.1(13) . .
N1 C15 C4 115.9(11) . .
C14 C15 C4 122.9(12) . .

loop_
_geom_bond_atom_site_label_1
_geom_bond_atom_site_label_2
_geom_bond_distance
_geom_bond_site_symmetry_2
W1 C2 1.949(17) .
W1 C1 1.957(16) .
W1 C3 1.998(15) .
W1 O4 2.155(8) 3_777
W1 N1 2.211(11) .
W1 O4 2.223(8) .
W1 C4 2.223(12) 3_777
N1 C11 1.342(16) .
N1 C15 1.347(15) .
C1 O1 1.164(15) .
C2 O2 1.161(17) .
C3 O3 1.146(15) .
O4 C4 1.378(13) .
O4 W1 2.155(8) 3_777
C4 C15 1.466(16) .
C4 W1 2.223(12) 3_777
C11 C12 1.354(19) .
C12 C13 1.37(2) .
C13 C14 1.365(19) .
C14 C15 1.362(18) .
